data_1523890
loop_
_publ_author_name
'Ido, H.'
'Konno, K.'
'Cheng, S.F.'
'Wallace, W.E.'
'Sankar, G.'

_publ_section_title
;
 Effect of Al-substitution on the magnetic properties of R Co5 (R= rare
 earth)
;
_journal_name_full 'Journal of Applied Physics'
_journal_page_first 4638
_journal_page_last 4640
_journal_volume 67
_journal_year 1990
_chemical_formula_sum 'Al Co4 Tm'
_chemical_name_systematic '(Al0.2 Co0.8)5 Tm'
_space_group_IT_number 191
_symmetry_space_group_name_Hall '-P 6 2'
_symmetry_space_group_name_H-M 'P 6/m m m'
_cell_angle_alpha 90
_cell_angle_beta 90
_cell_angle_gamma 120
_cell_formula_units_Z 1
_cell_length_a 4.934
_cell_length_b 4.934
_cell_length_c 4.058
_cell_volume 85.554
_citation_journal_id_ASTM JAPIAU
_cod_data_source_file Ido_JAPIAU_1990_892.cif
_cod_data_source_block Al1Co4Tm1
_cod_original_cell_volume 85.55413
_cod_original_formula_sum 'Al1 Co4 Tm1'
_cod_database_code 1523890

loop_
_symmetry_equiv_pos_as_xyz
x,y,z
x-y,x,z
-y,x-y,z
-x,-y,z
-x+y,-x,z
y,-x+y,z
-y,-x,-z
x-y,-y,-z
x,x-y,-z
y,x,-z
-x+y,y,-z
-x,-x+y,-z
-x,-y,-z
-x+y,-x,-z
y,-x+y,-z
x,y,-z
x-y,x,-z
-y,x-y,-z
y,x,z
-x+y,y,z
-x,-x+y,z
-y,-x,z
x-y,-y,z
x,x-y,z

loop_
_atom_site_label
_atom_site_type_symbol
_atom_site_fract_x
_atom_site_fract_y
_atom_site_fract_z
_atom_site_occupancy
_atom_site_U_iso_or_equiv
Co2 Co 0.5 0 0.5 0.8 0.0
Al2 Al 0.5 0 0.5 0.2 0.0
Tm1 Tm 0 0 0 1 0.0
Co1 Co 0.3333 0.6667 0 0.8 0.0
Al1 Al 0.3333 0.6667 0 0.2 0.0
